data_2101560
loop_
_publ_author_name
'Ruck, M.'

_publ_section_title
;
 Kristallstruktur und zwillingsbildung der intermetallischen phase
 \b-Bi~2~Rh
;
_journal_issue 4
_journal_name_full 'Acta Crystallographica Section B'
_journal_page_first 605
_journal_page_last 609
_journal_paper_doi 10.1107/S0108768196003400
_journal_volume 52
_journal_year 1996
_chemical_formula_sum 'Bi2 Rh'
_chemical_formula_weight 520.87
_chemical_name_systematic
;
 ?
;
_space_group_IT_number 2
_symmetry_cell_setting triclinic
_symmetry_space_group_name_Hall '-P 1'
_symmetry_space_group_name_H-M 'P -1'
_audit_creation_method SHELXL
_cell_angle_alpha 104.760(10)
_cell_angle_beta 100.730(10)
_cell_angle_gamma 105.790(10)
_cell_formula_units_Z 4
_cell_length_a 6.7430(10)
_cell_length_b 7.0300(10)
_cell_length_c 7.0670(10)
_cell_measurement_reflns_used 141
_cell_measurement_temperature 293.0(10)
_cell_measurement_theta_max 30
_cell_measurement_theta_min 6
_cell_volume 299.74(8)
_computing_structure_refinement 'SHELXL-93 (Sheldrick, 1993)'
_computing_structure_solution 'SHELXS-86 (Sheldrick, 1990)'
_diffrn_ambient_temperature 293(2)
_diffrn_measurement_device 'Siemens/Stoe AED2'
_diffrn_measurement_method \w/\q
_diffrn_radiation_monochromator graphite
_diffrn_radiation_source 'fine-focus sealed tube'
_diffrn_radiation_type MoK\a
_diffrn_radiation_wavelength 0.71073
_diffrn_reflns_av_R_equivalents 0.0332
_diffrn_reflns_av_sigmaI/netI 0.0439
_diffrn_reflns_limit_h_max 9
_diffrn_reflns_limit_h_min -9
_diffrn_reflns_limit_k_max 9
_diffrn_reflns_limit_k_min -9
_diffrn_reflns_limit_l_max 9
_diffrn_reflns_limit_l_min -9
_diffrn_reflns_number 3480
_diffrn_reflns_theta_max 29.97
_diffrn_reflns_theta_min 3.10
_diffrn_standards_decay_% 1.5
_diffrn_standards_interval_time 180
_diffrn_standards_number 3
_exptl_absorpt_coefficient_mu 122.227
_exptl_absorpt_correction_T_max 0.13
_exptl_absorpt_correction_T_min 0.02
_exptl_absorpt_correction_type numerical
_exptl_crystal_colour 'light grey'
_exptl_crystal_density_diffrn 11.542
_exptl_crystal_description platelet
_exptl_crystal_F_000 844
_exptl_crystal_size_max 0.40
_exptl_crystal_size_mid 0.05
_exptl_crystal_size_min 0.01
_refine_diff_density_max 3.342
_refine_diff_density_min -2.232
_refine_ls_extinction_coef 0.00155(9)
_refine_ls_extinction_method SHELXL
_refine_ls_goodness_of_fit_all 0.996
_refine_ls_goodness_of_fit_obs 1.044
_refine_ls_matrix_type full
_refine_ls_number_parameters 56
_refine_ls_number_reflns 1740
_refine_ls_number_restraints 0
_refine_ls_restrained_S_all 0.996
_refine_ls_restrained_S_obs 1.044
_refine_ls_R_factor_all 0.0494
_refine_ls_R_factor_obs 0.0271
_refine_ls_shift/esd_max 0.001
_refine_ls_shift/esd_mean 0.000
_refine_ls_structure_factor_coef Fsqd
_refine_ls_weighting_details 'w=1/[\s^2^(Fo^2^)+(0.0247P)^2^+0.0000P] where P=(Fo^2^+2Fc^2^)/3'
_refine_ls_weighting_scheme calc
_refine_ls_wR_factor_all 0.0529
_refine_ls_wR_factor_obs 0.0484
_reflns_number_observed 1339
_reflns_number_total 1740
_reflns_observed_criterion >2sigma(I)
_cod_data_source_file jz0001.cif
_cod_data_source_block bi2rh
_cod_depositor_comments
;
The following automatic conversions were performed:

'_refine_ls_weighting_scheme' value 'calc
w=1/[\s^2^(Fo^2^)+(0.0247P)^2^+0.0000P] where P=(Fo^2^+2Fc^2^)/3' was
changed to 'calc'. New tag '_refine_ls_weighting_details' was
created. The value of the new tag was set to
'w=1/[\s^2^(Fo^2^)+(0.0247P)^2^+0.0000P] where P=(Fo^2^+2Fc^2^)/3'.

Automatic conversion script
Id: cif_fix_values 3143 2015-03-26 13:38:13Z robertas 
;
_cod_original_cell_volume 299.74(7)
_cod_database_code 2101560

loop_
_symmetry_equiv_pos_as_xyz
'x, y, z'
'-x, -y, -z'

loop_
_atom_site_aniso_label
_atom_site_aniso_U_11
_atom_site_aniso_U_22
_atom_site_aniso_U_33
_atom_site_aniso_U_12
_atom_site_aniso_U_13
_atom_site_aniso_U_23
Bi1 0.0094(2) 0.0101(2) 0.0142(2) 0.0037(2) 0.00515(13) 0.00470(13)
Bi2 0.0092(2) 0.0110(2) 0.0123(2) 0.0037(2) 0.00331(13) 0.00407(12)
Bi3 0.0110(2) 0.0111(2) 0.0095(2) 0.0039(2) 0.00276(13) 0.00298(12)
Bi4 0.0109(2) 0.0124(2) 0.0090(2) 0.0037(2) 0.00205(13) 0.00317(12)
Rh1 0.0120(4) 0.0098(4) 0.0080(3) 0.0038(3) 0.0031(3) 0.0027(2)
Rh2 0.0119(4) 0.0101(4) 0.0078(3) 0.0052(3) 0.0027(3) 0.0029(3)

loop_
_atom_site_label
_atom_site_fract_x
_atom_site_fract_y
_atom_site_fract_z
_atom_site_U_iso_or_equiv
_atom_site_thermal_displace_type
_atom_site_calc_flag
_atom_site_occupancy
_atom_site_type_symbol
Bi1 0.24723(7) 0.68827(6) 0.00784(5) 0.01073(10) Uani d 1 Bi
Bi2 0.23212(7) 0.16575(6) 0.95263(5) 0.01063(10) Uani d 1 Bi
Bi3 0.27644(7) 0.06318(6) 0.48397(5) 0.01055(10) Uani d 1 Bi
Bi4 0.25658(7) 0.54572(6) 0.46177(5) 0.01093(10) Uani d 1 Bi
Rh1 0.45646(15) 0.90388(13) 0.78148(10) 0.0099(2) Uani d 1 Rh
Rh2 0.45738(14) 0.46189(13) 0.78452(10) 0.0096(2) Uani d 1 Rh

loop_
_atom_type_symbol
_atom_type_description
_atom_type_scat_dispersion_real
_atom_type_scat_dispersion_imag
_atom_type_scat_source
Bi Bi -4.1077 10.2566 'International Tables Vol C Tables 4.2.6.8 and 6.1.1.4'
Rh Rh -1.1178 0.9187 'International Tables Vol C Tables 4.2.6.8 and 6.1.1.4'

loop_
_geom_angle_atom_site_label_1
_geom_angle_atom_site_label_2
_geom_angle_atom_site_label_3
_geom_angle_site_symmetry_1
_geom_angle_site_symmetry_3
_geom_angle
Rh1 Bi1 Rh2 1_554 1_554 67.85(3)
Rh1 Bi1 Rh1 1_554 2_676 62.41(3)
Rh2 Bi1 Rh1 1_554 2_676 107.42(3)
Rh1 Bi1 Rh2 1_554 2_666 107.21(3)
Rh2 Bi1 Rh2 1_554 2_666 61.22(3)
Rh1 Bi1 Rh2 2_676 2_666 87.24(3)
Rh1 Bi1 Bi2 1_554 2_666 53.42(2)
Rh2 Bi1 Bi2 1_554 2_666 53.51(2)
Rh1 Bi1 Bi2 2_676 2_666 54.86(2)
Rh2 Bi1 Bi2 2_666 2_666 55.02(2)
Rh1 Bi1 Bi2 1_554 1_564 52.70(2)
Rh2 Bi1 Bi2 1_554 1_564 120.34(2)
Rh1 Bi1 Bi2 2_676 1_564 50.75(2)
Rh2 Bi1 Bi2 2_666 1_564 137.62(2)
Bi2 Bi1 Bi2 2_666 1_564 90.38(2)
Rh1 Bi1 Bi2 1_554 1_554 119.63(2)
Rh2 Bi1 Bi2 1_554 1_554 52.05(2)
Rh1 Bi1 Bi2 2_676 1_554 137.01(2)
Rh2 Bi1 Bi2 2_666 1_554 50.06(2)
Bi2 Bi1 Bi2 2_666 1_554 90.36(2)
Bi2 Bi1 Bi2 1_564 1_554 168.21(2)
Rh1 Bi1 Bi4 1_554 . 150.13(3)
Rh2 Bi1 Bi4 1_554 . 106.76(2)
Rh1 Bi1 Bi4 2_676 . 93.66(2)
Rh2 Bi1 Bi4 2_666 . 50.58(2)
Bi2 Bi1 Bi4 2_666 . 98.89(2)
Bi2 Bi1 Bi4 1_564 . 126.516(15)
Bi2 Bi1 Bi4 1_554 . 64.920(14)
Rh1 Bi1 Bi1 1_554 2_565 144.08(3)
Rh2 Bi1 Bi1 1_554 2_565 106.22(3)
Rh1 Bi1 Bi1 2_676 2_565 144.44(2)
Rh2 Bi1 Bi1 2_666 2_565 99.08(3)
Bi2 Bi1 Bi1 2_666 2_565 151.60(2)
Bi2 Bi1 Bi1 1_564 2_565 118.02(2)
Bi2 Bi1 Bi1 1_554 2_565 61.77(2)
Bi4 Bi1 Bi1 . 2_565 65.64(2)
Rh1 Bi1 Bi3 1_554 1_565 108.71(2)
Rh2 Bi1 Bi3 1_554 1_565 147.28(2)
Rh1 Bi1 Bi3 2_676 1_565 50.16(2)
Rh2 Bi1 Bi3 2_666 1_565 91.14(2)
Bi2 Bi1 Bi3 2_666 1_565 97.20(2)
Bi2 Bi1 Bi3 1_564 1_565 67.554(15)
Bi2 Bi1 Bi3 1_554 1_565 123.98(2)
Bi4 Bi1 Bi3 . 1_565 59.067(14)
Bi1 Bi1 Bi3 2_565 1_565 94.52(2)
Rh1 Bi1 Bi2 1_554 2_566 108.39(2)
Rh2 Bi1 Bi2 1_554 2_566 150.33(2)
Rh1 Bi1 Bi2 2_676 2_566 95.15(2)
Rh2 Bi1 Bi2 2_666 2_566 140.88(2)
Bi2 Bi1 Bi2 2_666 2_566 148.89(2)
Bi2 Bi1 Bi2 1_564 2_566 60.88(2)
Bi2 Bi1 Bi2 1_554 2_566 120.26(2)
Bi4 Bi1 Bi2 . 2_566 90.326(14)
Bi1 Bi1 Bi2 2_565 2_566 58.48(2)
Bi3 Bi1 Bi2 1_565 2_566 62.38(2)
Rh1 Bi1 Bi4 1_554 1_554 46.29(2)
Rh2 Bi1 Bi4 1_554 1_554 46.16(2)
Rh1 Bi1 Bi4 2_676 1_554 108.55(2)
Rh2 Bi1 Bi4 2_666 1_554 107.29(2)
Bi2 Bi1 Bi4 2_666 1_554 77.67(2)
Bi2 Bi1 Bi4 1_564 1_554 84.835(15)
Bi2 Bi1 Bi4 1_554 1_554 83.833(15)
Bi4 Bi1 Bi4 . 1_554 148.63(2)
Bi1 Bi1 Bi4 2_565 1_554 102.88(2)
Bi3 Bi1 Bi4 1_565 1_554 151.996(15)
Bi2 Bi1 Bi4 2_566 1_554 108.81(2)
Rh1 Bi1 Bi4 1_554 2_565 87.22(2)
Rh2 Bi1 Bi4 1_554 2_565 89.61(2)
Rh1 Bi1 Bi4 2_676 2_565 133.94(2)
Rh2 Bi1 Bi4 2_666 2_565 136.90(2)
Bi2 Bi1 Bi4 2_666 2_565 132.20(2)
Bi2 Bi1 Bi4 1_564 2_565 83.53(2)
Bi2 Bi1 Bi4 1_554 2_565 87.27(2)
Bi4 Bi1 Bi4 . 2_565 122.56(2)
Bi1 Bi1 Bi4 2_565 2_565 56.93(2)
Bi3 Bi1 Bi4 1_565 2_565 123.08(2)
Bi2 Bi1 Bi4 2_566 2_565 60.733(15)
Bi4 Bi1 Bi4 1_554 2_565 54.61(2)
Rh1 Bi1 Bi3 1_554 2_666 96.35(2)
Rh2 Bi1 Bi3 1_554 2_666 95.31(2)
Rh1 Bi1 Bi3 2_676 2_666 45.99(2)
Rh2 Bi1 Bi3 2_666 2_666 45.48(2)
Bi2 Bi1 Bi3 2_666 2_666 52.889(14)
Bi2 Bi1 Bi3 1_564 2_666 95.56(2)
Bi2 Bi1 Bi3 1_554 2_666 94.27(2)
Bi4 Bi1 Bi3 . 2_666 54.112(14)
Bi1 Bi1 Bi3 2_565 2_666 119.57(2)
Bi3 Bi1 Bi3 1_565 2_666 52.08(2)
Bi2 Bi1 Bi3 2_566 2_666 114.31(2)
Bi4 Bi1 Bi3 1_554 2_666 130.54(2)
Bi4 Bi1 Bi3 2_565 2_666 174.741(13)
Rh1 Bi1 Bi1 1_554 2_675 31.50(2)
Rh2 Bi1 Bi1 1_554 2_675 87.59(2)
Rh1 Bi1 Bi1 2_676 2_675 30.91(2)
Rh2 Bi1 Bi1 2_666 2_675 98.22(3)
Bi2 Bi1 Bi1 2_666 2_675 46.782(13)
Bi2 Bi1 Bi1 1_564 2_675 43.596(12)
Bi2 Bi1 Bi1 1_554 2_675 135.87(2)
Bi4 Bi1 Bi1 . 2_675 122.70(2)
Bi1 Bi1 Bi1 2_565 2_675 161.61(2)
Bi3 Bi1 Bi1 1_565 2_675 78.94(2)
Bi2 Bi1 Bi1 2_566 2_675 103.64(2)
Bi4 Bi1 Bi1 1_554 2_675 77.71(2)
Bi4 Bi1 Bi1 2_565 2_675 112.40(2)
Bi3 Bi1 Bi1 2_666 2_675 69.79(2)
Rh1 Bi1 Bi1 1_554 2_665 87.49(2)
Rh2 Bi1 Bi1 1_554 2_665 30.90(2)
Rh1 Bi1 Bi1 2_676 2_665 98.29(3)
Rh2 Bi1 Bi1 2_666 2_665 30.325(15)
Bi2 Bi1 Bi1 2_666 2_665 47.280(13)
Bi2 Bi1 Bi1 1_564 2_665 136.36(2)
Bi2 Bi1 Bi1 1_554 2_665 43.084(12)
Bi4 Bi1 Bi1 . 2_665 78.118(14)
Bi1 Bi1 Bi1 2_565 2_665 104.68(2)
Bi3 Bi1 Bi1 1_565 2_665 119.76(2)
Bi2 Bi1 Bi1 2_566 2_665 162.76(2)
Bi4 Bi1 Bi1 1_554 2_665 77.007(14)
Bi4 Bi1 Bi1 2_565 2_665 115.08(2)
Bi3 Bi1 Bi1 2_666 2_665 69.06(2)
Bi1 Bi1 Bi1 2_675 2_665 93.42(2)
Rh1 Bi2 Rh2 2_667 2_667 67.98(3)
Rh1 Bi2 Rh1 2_667 1_545 62.07(3)
Rh2 Bi2 Rh1 2_667 1_545 106.74(3)
Rh1 Bi2 Rh2 2_667 . 106.42(3)
Rh2 Bi2 Rh2 2_667 . 60.89(3)
Rh1 Bi2 Rh2 1_545 . 86.05(3)
Rh1 Bi2 Bi3 2_667 . 113.60(2)
Rh2 Bi2 Bi3 2_667 . 112.25(2)
Rh1 Bi2 Bi3 1_545 . 54.66(2)
Rh2 Bi2 Bi3 . . 54.06(2)
Rh1 Bi2 Bi1 2_667 2_666 53.52(2)
Rh2 Bi2 Bi1 2_667 2_666 53.67(2)
Rh1 Bi2 Bi1 1_545 2_666 54.00(2)
Rh2 Bi2 Bi1 . 2_666 54.12(2)
Bi3 Bi2 Bi1 . 2_666 73.74(2)
Rh1 Bi2 Bi1 2_667 1_546 52.07(2)
Rh2 Bi2 Bi1 2_667 1_546 119.89(2)
Rh1 Bi2 Bi1 1_545 1_546 50.68(2)
Rh2 Bi2 Bi1 . 1_546 136.29(2)
Bi3 Bi2 Bi1 . 1_546 96.31(2)
Bi1 Bi2 Bi1 2_666 1_546 89.62(2)
Rh1 Bi2 Bi1 2_667 1_556 119.18(3)
Rh2 Bi2 Bi1 2_667 1_556 51.40(2)
Rh1 Bi2 Bi1 1_545 1_556 135.75(2)
Rh2 Bi2 Bi1 . 1_556 50.05(2)
Bi3 Bi2 Bi1 . 1_556 94.77(2)
Bi1 Bi2 Bi1 2_666 1_556 89.64(2)
Bi1 Bi2 Bi1 1_546 1_556 168.21(2)
Rh1 Bi2 Bi2 2_667 2_557 96.95(3)
Rh2 Bi2 Bi2 2_667 2_557 128.84(2)
Rh1 Bi2 Bi2 1_545 2_557 107.63(3)
Rh2 Bi2 Bi2 . 2_557 156.49(3)
Bi3 Bi2 Bi2 . 2_557 118.39(2)
Bi1 Bi2 Bi2 2_666 2_557 149.22(2)
Bi1 Bi2 Bi2 1_546 2_557 62.02(2)
Bi1 Bi2 Bi2 1_556 2_557 115.56(2)
Rh1 Bi2 Bi1 2_667 2_566 134.76(2)
Rh2 Bi2 Bi1 2_667 2_566 98.44(3)
Rh1 Bi2 Bi1 1_545 2_566 154.42(2)
Rh2 Bi2 Bi1 . 2_566 102.71(2)
Bi3 Bi2 Bi1 . 2_566 111.46(2)
Bi1 Bi2 Bi1 2_666 2_566 148.89(2)
Bi1 Bi2 Bi1 1_546 2_566 119.12(2)
Bi1 Bi2 Bi1 1_556 2_566 59.74(2)
Bi2 Bi2 Bi1 2_557 2_566 57.10(2)
Rh1 Bi2 Bi3 2_667 2_556 148.06(2)
Rh2 Bi2 Bi3 2_667 2_556 143.96(2)
Rh1 Bi2 Bi3 1_545 2_556 97.37(2)
Rh2 Bi2 Bi3 . 2_556 95.38(2)
Bi3 Bi2 Bi3 . 2_556 61.59(2)
Bi1 Bi2 Bi3 2_666 2_556 135.32(2)
Bi1 Bi2 Bi3 1_546 2_556 96.09(2)
Bi1 Bi2 Bi3 1_556 2_556 92.70(2)
Bi2 Bi2 Bi3 2_557 2_556 64.54(2)
Bi1 Bi2 Bi3 2_566 2_556 58.252(15)
Rh1 Bi2 Bi4 2_667 1_556 79.21(2)
Rh2 Bi2 Bi4 2_667 1_556 47.34(2)
Rh1 Bi2 Bi4 1_545 1_556 140.62(2)
Rh2 Bi2 Bi4 . 1_556 99.07(2)
Bi3 Bi2 Bi4 . 1_556 151.93(2)
Bi1 Bi2 Bi4 2_666 1_556 97.96(2)
Bi1 Bi2 Bi4 1_546 1_556 110.62(2)
Bi1 Bi2 Bi4 1_556 1_556 57.872(14)
Bi2 Bi2 Bi4 2_557 1_556 82.59(2)
Bi1 Bi2 Bi4 2_566 1_556 62.46(2)
Bi3 Bi2 Bi4 2_556 1_556 120.67(2)
Rh1 Bi2 Bi3 2_667 1_556 45.63(2)
Rh2 Bi2 Bi3 2_667 1_556 78.65(2)
Rh1 Bi2 Bi3 1_545 1_556 98.93(2)
Rh2 Bi2 Bi3 . 1_556 138.73(2)
Bi3 Bi2 Bi3 . 1_556 152.93(2)
Bi1 Bi2 Bi3 2_666 1_556 96.26(2)
Bi1 Bi2 Bi3 1_546 1_556 57.885(13)
Bi1 Bi2 Bi3 1_556 1_556 110.53(2)
Bi2 Bi2 Bi3 2_557 1_556 59.56(2)
Bi1 Bi2 Bi3 2_566 1_556 90.239(14)
Bi3 Bi2 Bi3 2_556 1_556 124.092(15)
Bi4 Bi2 Bi3 1_556 1_556 52.741(13)
Rh1 Bi2 Bi4 2_667 2_667 35.63(2)
Rh2 Bi2 Bi4 2_667 2_667 35.55(2)
Rh1 Bi2 Bi4 1_545 2_667 92.05(2)
Rh2 Bi2 Bi4 . 2_667 91.07(2)
Bi3 Bi2 Bi4 . 2_667 129.27(2)
Bi1 Bi2 Bi4 2_666 2_667 55.539(14)
Bi1 Bi2 Bi4 1_546 2_667 85.36(2)
Bi1 Bi2 Bi4 1_556 2_667 84.52(2)
Bi2 Bi2 Bi4 2_557 2_667 107.03(2)
Bi1 Bi2 Bi4 2_566 2_667 111.51(2)
Bi3 Bi2 Bi4 2_556 2_667 168.916(13)
Bi4 Bi2 Bi4 1_556 2_667 49.111(15)
Bi3 Bi2 Bi4 1_556 2_667 48.052(13)
Rh1 Bi2 Bi2 2_667 2_657 31.53(2)
Rh2 Bi2 Bi2 2_667 2_657 87.42(3)
Rh1 Bi2 Bi2 1_545 2_657 30.53(2)
Rh2 Bi2 Bi2 . 2_657 97.00(2)
Bi3 Bi2 Bi2 . 2_657 83.558(15)
Bi1 Bi2 Bi2 2_666 2_657 46.383(13)
Bi1 Bi2 Bi2 1_546 2_657 43.239(12)
Bi1 Bi2 Bi2 1_556 2_657 134.78(2)
Bi2 Bi2 Bi2 2_557 2_657 104.41(2)
Bi1 Bi2 Bi2 2_566 2_657 159.86(2)
Bi3 Bi2 Bi2 2_556 2_657 124.33(2)
Bi4 Bi2 Bi2 1_556 2_657 110.48(2)
Bi3 Bi2 Bi2 1_556 2_657 71.932(13)
Bi4 Bi2 Bi2 2_667 2_657 63.499(14)
Rh1 Bi2 Rh1 2_667 1_445 131.70(2)
Rh2 Bi2 Rh1 2_667 1_445 133.39(2)
Rh1 Bi2 Rh1 1_545 1_445 119.79(3)
Rh2 Bi2 Rh1 . 1_445 121.83(2)
Bi3 Bi2 Rh1 . 1_445 97.34(2)
Bi1 Bi2 Rh1 2_666 1_445 170.977(14)
Bi1 Bi2 Rh1 1_546 1_445 90.00(2)
Bi1 Bi2 Rh1 1_556 1_445 92.56(2)
Bi2 Bi2 Rh1 2_557 1_445 34.744(14)
Bi1 Bi2 Rh1 2_566 1_445 35.622(14)
Bi3 Bi2 Rh1 2_556 1_445 35.846(12)
Bi4 Bi2 Rh1 1_556 1_445 90.60(2)
Bi3 Bi2 Rh1 1_556 1_445 91.16(2)
Bi4 Bi2 Rh1 2_667 1_445 133.391(15)
Bi2 Bi2 Rh1 2_657 1_445 132.58(2)
Rh1 Bi2 Bi2 2_667 2_667 87.27(3)
Rh2 Bi2 Bi2 2_667 2_667 30.96(2)
Rh1 Bi2 Bi2 1_545 2_667 97.12(3)
Rh2 Bi2 Bi2 . 2_667 29.94(2)
Bi3 Bi2 Bi2 . 2_667 82.57(2)
Bi1 Bi2 Bi2 2_666 2_667 46.889(13)
Bi1 Bi2 Bi2 1_546 2_667 135.25(2)
Bi1 Bi2 Bi2 1_556 2_667 42.746(12)
Bi2 Bi2 Bi2 2_557 2_667 153.91(2)
Bi1 Bi2 Bi2 2_566 2_667 102.31(2)
Bi3 Bi2 Bi2 2_556 2_667 121.13(2)
Bi4 Bi2 Bi2 1_556 2_667 72.89(2)
Bi3 Bi2 Bi2 1_556 2_667 109.27(2)
Bi4 Bi2 Bi2 2_667 2_667 63.02(2)
Bi2 Bi2 Bi2 2_657 2_667 92.64(2)
Rh1 Bi2 Bi2 1_445 2_667 134.66(2)
Rh1 Bi2 Bi4 2_667 . 133.72(2)
Rh2 Bi2 Bi4 2_667 . 83.26(2)
Rh1 Bi2 Bi4 1_545 . 95.24(2)
Rh2 Bi2 Bi4 . . 28.04(2)
Bi3 Bi2 Bi4 . . 45.224(12)
Bi1 Bi2 Bi4 2_666 . 80.301(14)
Bi1 Bi2 Bi4 1_546 . 141.534(13)
Bi1 Bi2 Bi4 1_556 . 49.692(12)
Bi2 Bi2 Bi4 2_557 . 129.13(2)
Bi1 Bi2 Bi4 2_566 . 83.100(14)
Bi3 Bi2 Bi4 2_556 . 67.954(14)
Bi4 Bi2 Bi4 1_556 . 107.52(2)
Bi3 Bi2 Bi4 1_556 . 159.592(13)
Bi4 Bi2 Bi4 2_667 . 117.099(15)
Bi2 Bi2 Bi4 2_657 . 116.837(14)
Rh1 Bi2 Bi4 1_445 . 94.47(2)
Bi2 Bi2 Bi4 2_667 . 54.082(13)
Rh1 Bi2 Bi4 2_667 1_545 83.99(2)
Rh2 Bi2 Bi4 2_667 1_545 133.93(2)
Rh1 Bi2 Bi4 1_545 1_545 27.89(2)
Rh2 Bi2 Bi4 . 1_545 95.94(2)
Bi3 Bi2 Bi4 . 1_545 46.742(12)
Bi1 Bi2 Bi4 2_666 1_545 80.31(2)
Bi1 Bi2 Bi4 1_546 1_545 49.712(12)
Bi1 Bi2 Bi4 1_556 1_545 141.515(13)
Bi2 Bi2 Bi4 2_557 1_545 88.87(2)
Bi1 Bi2 Bi4 2_566 1_545 126.53(2)
Bi3 Bi2 Bi4 2_556 1_545 70.54(2)
Bi4 Bi2 Bi4 1_556 1_545 160.033(14)
Bi3 Bi2 Bi4 1_556 1_545 107.463(15)
Bi4 Bi2 Bi4 2_667 1_545 117.81(2)
Bi2 Bi2 Bi4 2_657 1_545 54.306(13)
Rh1 Bi2 Bi4 1_445 1_545 92.60(2)
Bi2 Bi2 Bi4 2_667 1_545 117.21(2)
Bi4 Bi2 Bi4 . 1_545 91.881(14)
Rh2 Bi3 Rh1 . 2_666 101.93(3)
Rh2 Bi3 Rh1 . 1_545 87.15(3)
Rh1 Bi3 Rh1 2_666 1_545 107.86(2)
Rh2 Bi3 Bi2 . . 55.39(2)
Rh1 Bi3 Bi2 2_666 . 148.59(2)
Rh1 Bi3 Bi2 1_545 . 54.98(2)
Rh2 Bi3 Bi3 . 2_656 97.64(3)
Rh1 Bi3 Bi3 2_666 2_656 54.09(2)
Rh1 Bi3 Bi3 1_545 2_656 53.77(2)
Bi2 Bi3 Bi3 . 2_656 103.59(2)
Rh2 Bi3 Bi4 . 2_666 52.42(2)
Rh1 Bi3 Bi4 2_666 2_666 50.00(2)
Rh1 Bi3 Bi4 1_545 2_666 96.30(3)
Bi2 Bi3 Bi4 . 2_666 102.15(2)
Bi3 Bi3 Bi4 2_656 2_666 63.17(2)
Rh2 Bi3 Bi4 . . 49.69(2)
Rh1 Bi3 Bi4 2_666 . 85.23(2)
Rh1 Bi3 Bi4 1_545 . 136.84(2)
Bi2 Bi3 Bi4 . . 92.46(2)
Bi3 Bi3 Bi4 2_656 . 123.38(2)
Bi4 Bi3 Bi4 2_666 . 60.43(2)
Rh2 Bi3 Bi4 . 1_545 135.69(2)
Rh1 Bi3 Bi4 2_666 1_545 94.08(2)
Rh1 Bi3 Bi4 1_545 1_545 48.54(2)
Bi2 Bi3 Bi4 . 1_545 90.98(2)
Bi3 Bi3 Bi4 2_656 1_545 59.80(2)
Bi4 Bi3 Bi4 2_666 1_545 122.97(2)
Bi4 Bi3 Bi4 . 1_545 174.46(2)
Rh2 Bi3 Bi1 . 1_545 151.84(2)
Rh1 Bi3 Bi1 2_666 1_545 49.99(2)
Rh1 Bi3 Bi1 1_545 1_545 102.58(2)
Bi2 Bi3 Bi1 . 1_545 149.99(2)
Bi3 Bi3 Bi1 2_656 1_545 68.93(2)
Bi4 Bi3 Bi1 2_666 1_545 99.85(2)
Bi4 Bi3 Bi1 . 1_545 116.22(2)
Bi4 Bi3 Bi1 1_545 1_545 59.764(14)
Rh2 Bi3 Bi3 . 2_556 99.34(3)
Rh1 Bi3 Bi3 2_666 2_556 144.88(3)
Rh1 Bi3 Bi3 1_545 2_556 100.77(2)
Bi2 Bi3 Bi3 . 2_556 65.96(2)
Bi3 Bi3 Bi3 2_656 2_556 148.46(2)
Bi4 Bi3 Bi3 2_666 2_556 146.18(2)
Bi4 Bi3 Bi3 . 2_556 87.63(2)
Bi4 Bi3 Bi3 1_545 2_556 89.81(2)
Bi1 Bi3 Bi3 1_545 2_556 104.56(2)
Rh2 Bi3 Bi2 . 2_556 130.49(2)
Rh1 Bi3 Bi2 2_666 2_556 92.69(2)
Rh1 Bi3 Bi2 1_545 2_556 132.70(2)
Bi2 Bi3 Bi2 . 2_556 118.41(2)
Bi3 Bi3 Bi2 2_656 2_556 128.09(2)
Bi4 Bi3 Bi2 2_666 2_556 128.13(2)
Bi4 Bi3 Bi2 . 2_556 85.58(2)
Bi4 Bi3 Bi2 1_545 2_556 88.97(2)
Bi1 Bi3 Bi2 1_545 2_556 59.36(2)
Bi3 Bi3 Bi2 2_556 2_556 52.445(15)
Rh2 Bi3 Bi1 . 2_666 45.79(2)
Rh1 Bi3 Bi1 2_666 2_666 95.43(2)
Rh1 Bi3 Bi1 1_545 2_666 45.59(2)
Bi2 Bi3 Bi1 . 2_666 53.369(14)
Bi3 Bi3 Bi1 2_656 2_666 58.98(2)
Bi4 Bi3 Bi1 2_666 2_666 57.41(2)
Bi4 Bi3 Bi1 . 2_666 93.41(2)
Bi4 Bi3 Bi1 1_545 2_666 92.13(2)
Bi1 Bi3 Bi1 1_545 2_666 127.92(2)
Bi3 Bi3 Bi1 2_556 2_666 119.32(2)
Bi2 Bi3 Bi1 2_556 2_666 171.705(13)
Rh2 Bi3 Bi2 . 1_554 105.85(2)
Rh1 Bi3 Bi2 2_666 1_554 44.44(2)
Rh1 Bi3 Bi2 1_545 1_554 150.72(2)
Bi2 Bi3 Bi2 . 1_554 152.93(2)
Bi3 Bi3 Bi2 2_656 1_554 97.88(2)
Bi4 Bi3 Bi2 2_666 1_554 73.09(2)
Bi4 Bi3 Bi2 . 1_554 61.666(13)
Bi4 Bi3 Bi2 1_545 1_554 114.243(15)
Bi1 Bi3 Bi2 1_545 1_554 54.560(13)
Bi3 Bi3 Bi2 2_556 1_554 102.74(2)
Bi2 Bi3 Bi2 2_556 1_554 55.908(15)
Bi1 Bi3 Bi2 2_666 1_554 130.43(2)
Rh2 Bi3 Rh2 . 2_666 69.65(2)
Rh1 Bi3 Rh2 2_666 2_666 45.10(2)
Rh1 Bi3 Rh2 1_545 2_666 134.16(3)
Bi2 Bi3 Rh2 . 2_666 124.50(2)
Bi3 Bi3 Rh2 2_656 2_666 89.70(2)
Bi4 Bi3 Rh2 2_666 2_666 38.225(15)
Bi4 Bi3 Rh2 . 2_666 40.184(14)
Bi4 Bi3 Rh2 1_545 2_666 139.10(2)
Bi1 Bi3 Rh2 1_545 2_666 85.18(2)
Bi3 Bi3 Rh2 2_556 2_666 121.14(2)
Bi2 Bi3 Rh2 2_556 2_666 90.37(2)
Bi1 Bi3 Rh2 2_666 2_666 94.17(2)
Bi2 Bi3 Rh2 1_554 2_666 38.606(15)
Rh2 Bi3 Rh2 . 2_656 134.57(2)
Rh1 Bi3 Rh2 2_666 2_656 56.85(2)
Rh1 Bi3 Rh2 1_545 2_656 66.75(2)
Bi2 Bi3 Rh2 . 2_656 120.88(2)
Bi3 Bi3 Rh2 2_656 2_656 36.94(2)
Bi4 Bi3 Rh2 2_666 2_656 92.60(2)
Bi4 Bi3 Rh2 . 2_656 141.97(2)
Bi4 Bi3 Rh2 1_545 2_656 37.307(13)
Bi1 Bi3 Rh2 1_545 2_656 37.544(13)
Bi3 Bi3 Rh2 2_556 2_656 120.94(2)
Bi2 Bi3 Rh2 2_556 2_656 92.85(2)
Bi1 Bi3 Rh2 2_666 2_656 93.01(2)
Bi2 Bi3 Rh2 1_554 2_656 86.16(2)
Rh2 Bi3 Rh2 2_666 2_656 101.95(2)
Rh2 Bi4 Rh1 . . 70.02(3)
Rh2 Bi4 Rh2 . 2_666 102.10(2)
Rh1 Bi4 Rh2 . 2_666 105.05(3)
Rh2 Bi4 Bi3 . 2_666 89.78(3)
Rh1 Bi4 Bi3 . 2_666 53.21(2)
Rh2 Bi4 Bi3 2_666 2_666 52.36(2)
Rh2 Bi4 Bi3 . . 52.69(2)
Rh1 Bi4 Bi3 . . 122.70(2)
Rh2 Bi4 Bi3 2_666 . 87.47(2)
Bi3 Bi4 Bi3 2_666 . 119.57(2)
Rh2 Bi4 Bi4 . 2_666 52.57(2)
Rh1 Bi4 Bi4 . 2_666 86.85(3)
Rh2 Bi4 Bi4 2_666 2_666 49.53(2)
Bi3 Bi4 Bi4 2_666 2_666 60.07(2)
Bi3 Bi4 Bi4 . 2_666 59.51(2)
Rh2 Bi4 Bi4 . 2_566 99.69(2)
Rh1 Bi4 Bi4 . 2_566 96.69(3)
Rh2 Bi4 Bi4 2_666 2_566 153.34(3)
Bi3 Bi4 Bi4 2_666 2_566 143.11(2)
Bi3 Bi4 Bi4 . 2_566 93.70(2)
Bi4 Bi4 Bi4 2_666 2_566 148.96(2)
Rh2 Bi4 Bi3 . 1_565 121.91(2)
Rh1 Bi4 Bi3 . 1_565 51.89(2)
Rh2 Bi4 Bi3 2_666 1_565 92.92(2)
Bi3 Bi4 Bi3 2_666 1_565 57.03(2)
Bi3 Bi4 Bi3 . 1_565 174.46(2)
Bi4 Bi4 Bi3 2_666 1_565 116.91(2)
Bi4 Bi4 Bi3 2_566 1_565 88.43(2)
Rh2 Bi4 Bi1 . . 152.04(2)
Rh1 Bi4 Bi1 . . 106.81(2)
Rh2 Bi4 Bi1 2_666 . 50.88(2)
Bi3 Bi4 Bi1 2_666 . 68.48(2)
Bi3 Bi4 Bi1 . . 122.695(15)
Bi4 Bi4 Bi1 2_666 . 100.06(2)
Bi4 Bi4 Bi1 2_566 . 108.25(2)
Bi3 Bi4 Bi1 1_565 . 61.169(13)
Rh2 Bi4 Bi1 . 1_556 48.03(2)
Rh1 Bi4 Bi1 . 1_556 47.82(2)
Rh2 Bi4 Bi1 2_666 1_556 141.71(2)
Bi3 Bi4 Bi1 2_666 1_556 98.14(2)
Bi3 Bi4 Bi1 . 1_556 88.663(15)
Bi4 Bi4 Bi1 2_666 1_556 96.73(2)
Bi4 Bi4 Bi1 2_566 1_556 64.94(2)
Bi3 Bi4 Bi1 1_565 1_556 87.610(15)
Bi1 Bi4 Bi1 . 1_556 148.63(2)
Rh2 Bi4 Bi2 . 1_554 112.05(2)
Rh1 Bi4 Bi2 . 1_554 151.46(2)
Rh2 Bi4 Bi2 2_666 1_554 46.43(2)
Bi3 Bi4 Bi2 2_666 1_554 98.36(2)
Bi3 Bi4 Bi2 . 1_554 65.592(14)
Bi4 Bi4 Bi2 2_666 1_554 74.47(2)
Bi4 Bi4 Bi2 2_566 1_554 110.49(2)
Bi3 Bi4 Bi2 1_565 1_554 118.374(15)
Bi1 Bi4 Bi2 . 1_554 57.208(14)
Bi1 Bi4 Bi2 1_556 1_554 153.908(15)
Rh2 Bi4 Bi1 . 2_565 142.54(2)
Rh1 Bi4 Bi1 . 2_565 138.55(2)
Rh2 Bi4 Bi1 2_666 2_565 92.90(2)
Bi3 Bi4 Bi1 2_666 2_565 125.71(2)
Bi3 Bi4 Bi1 . 2_565 94.62(2)
Bi4 Bi4 Bi1 2_666 2_565 131.19(2)
Bi4 Bi4 Bi1 2_566 2_565 60.45(2)
Bi3 Bi4 Bi1 1_565 2_565 90.88(2)
Bi1 Bi4 Bi1 . 2_565 57.44(2)
Bi1 Bi4 Bi1 1_556 2_565 125.39(2)
Bi2 Bi4 Bi1 1_554 2_565 56.807(15)
Rh2 Bi4 Rh1 . 2_666 73.93(2)
Rh1 Bi4 Rh1 . 2_666 125.97(2)
Rh2 Bi4 Rh1 2_666 2_666 46.35(2)
Bi3 Bi4 Rh1 2_666 2_666 88.51(2)
Bi3 Bi4 Rh1 . 2_666 41.174(14)
Bi4 Bi4 Rh1 2_666 2_666 39.12(2)
Bi4 Bi4 Rh1 2_566 2_666 128.38(2)
Bi3 Bi4 Rh1 1_565 2_666 139.19(2)
Bi1 Bi4 Rh1 . 2_666 87.65(2)
Bi1 Bi4 Rh1 1_556 2_666 121.28(2)
Bi2 Bi4 Rh1 1_554 2_666 39.460(14)
Bi1 Bi4 Rh1 2_565 2_666 93.45(2)
Rh2 Bi4 Bi2 . 2_667 36.73(2)
Rh1 Bi4 Bi2 . 2_667 36.61(2)
Rh2 Bi4 Bi2 2_666 2_667 94.97(2)
Bi3 Bi4 Bi2 2_666 2_667 58.854(15)
Bi3 Bi4 Bi2 . 2_667 87.66(2)
Bi4 Bi4 Bi2 2_666 2_667 56.415(15)
Bi4 Bi4 Bi2 2_566 2_667 111.69(2)
Bi3 Bi4 Bi2 1_565 2_667 86.80(2)
Bi1 Bi4 Bi2 . 2_667 127.26(2)
Bi1 Bi4 Bi2 1_556 2_667 46.794(13)
Bi2 Bi4 Bi2 1_554 2_667 130.889(15)
Bi1 Bi4 Bi2 2_565 2_667 171.904(12)
Rh1 Bi4 Bi2 2_666 2_667 93.37(2)
Rh2 Bi4 Rh1 . 2_566 108.93(3)
Rh1 Bi4 Rh1 . 2_566 131.86(2)
Rh2 Bi4 Rh1 2_666 2_566 121.31(2)
Bi3 Bi4 Rh1 2_666 2_566 161.28(2)
Bi3 Bi4 Rh1 . 2_566 74.64(2)
Bi4 Bi4 Rh1 2_666 2_566 132.40(2)
Bi4 Bi4 Rh1 2_566 2_566 35.171(15)
Bi3 Bi4 Rh1 1_565 2_566 109.71(2)
Bi1 Bi4 Rh1 . 2_566 93.85(2)
Bi1 Bi4 Rh1 1_556 2_566 94.12(2)
Bi2 Bi4 Rh1 1_554 2_566 75.70(2)
Bi1 Bi4 Rh1 2_565 2_566 36.436(13)
Rh1 Bi4 Rh1 2_666 2_566 97.18(2)
Bi2 Bi4 Rh1 2_667 2_566 137.957(15)
Rh2 Bi4 Rh1 . 2_676 126.43(3)
Rh1 Bi4 Rh1 . 2_676 70.79(2)
Rh2 Bi4 Rh1 2_666 2_676 56.05(2)
Bi3 Bi4 Rh1 2_666 2_676 36.973(14)
Bi3 Bi4 Rh1 . 2_676 143.41(2)
Bi4 Bi4 Rh1 2_666 2_676 90.49(2)
Bi4 Bi4 Rh1 2_566 2_676 119.86(2)
Bi3 Bi4 Rh1 1_565 2_676 36.944(13)
Bi1 Bi4 Rh1 . 2_676 36.859(14)
Bi1 Bi4 Rh1 1_556 2_676 117.33(2)
Bi2 Bi4 Rh1 1_554 2_676 87.69(2)
Bi1 Bi4 Rh1 2_565 2_676 90.41(2)
Rh1 Bi4 Rh1 2_666 2_676 102.41(2)
Bi2 Bi4 Rh1 2_667 2_676 92.38(2)
Rh1 Bi4 Rh1 2_566 2_676 124.35(2)
Rh2 Bi4 Rh2 . 2_566 133.65(2)
Rh1 Bi4 Rh2 . 2_566 106.20(3)
Rh2 Bi4 Rh2 2_666 2_566 122.50(2)
Bi3 Bi4 Rh2 2_666 2_566 126.11(2)
Bi3 Bi4 Rh2 . 2_566 113.01(2)
Bi4 Bi4 Rh2 2_666 2_566 166.74(2)
Bi4 Bi4 Rh2 2_566 2_566 33.954(14)
Bi3 Bi4 Rh2 1_565 2_566 71.36(2)
Bi1 Bi4 Rh2 . 2_566 74.30(2)
Bi1 Bi4 Rh2 1_556 2_566 93.90(2)
Bi2 Bi4 Rh2 1_554 2_566 92.54(2)
Bi1 Bi4 Rh2 2_565 2_566 35.735(12)
Rh1 Bi4 Rh2 2_666 2_566 127.78(2)
Bi2 Bi4 Rh2 2_667 2_566 136.500(14)
Rh1 Bi4 Rh2 2_566 2_566 38.38(2)
Rh1 Bi4 Rh2 2_676 2_566 91.66(2)
Rh2 Bi4 Bi2 . . 29.90(2)
Rh1 Bi4 Bi2 . . 87.87(2)
Rh2 Bi4 Bi2 2_666 . 121.60(2)
Bi3 Bi4 Bi2 2_666 . 119.50(2)
Bi3 Bi4 Bi2 . . 42.315(10)
Bi4 Bi4 Bi2 2_666 . 75.588(15)
Bi4 Bi4 Bi2 2_566 . 73.747(15)
Bi3 Bi4 Bi2 1_565 . 134.084(13)
Bi1 Bi4 Bi2 . . 164.593(13)
Bi1 Bi4 Bi2 1_556 . 46.476(12)
Bi2 Bi4 Bi2 1_554 . 107.52(2)
Bi1 Bi4 Bi2 2_565 . 114.17(2)
Rh1 Bi4 Bi2 2_666 . 79.73(2)
Bi2 Bi4 Bi2 2_667 . 62.901(15)
Rh1 Bi4 Bi2 2_566 . 79.14(2)
Rh1 Bi4 Bi2 2_676 . 155.27(2)
Rh2 Bi4 Bi2 2_566 . 106.60(2)
Rh2 Bi4 Bi2 . 1_565 87.10(2)
Rh1 Bi4 Bi2 . 1_565 29.55(2)
Rh2 Bi4 Bi2 2_666 1_565 126.28(2)
Bi3 Bi4 Bi2 2_666 1_565 75.24(2)
Bi3 Bi4 Bi2 . 1_565 134.114(13)
Bi4 Bi4 Bi2 2_666 1_565 116.18(2)
Bi4 Bi4 Bi2 2_566 1_565 69.80(2)
Bi3 Bi4 Bi2 1_565 1_565 42.281(11)
Bi1 Bi4 Bi2 . 1_565 103.19(2)
Bi1 Bi4 Bi2 1_556 1_565 45.453(11)
Bi2 Bi4 Bi2 1_554 1_565 160.033(14)
Bi1 Bi4 Bi2 2_565 1_565 111.28(2)
Rh1 Bi4 Bi2 2_666 1_565 155.14(2)
Bi2 Bi4 Bi2 2_667 1_565 62.19(2)
Rh1 Bi4 Bi2 2_566 1_565 104.22(2)
Rh1 Bi4 Bi2 2_676 1_565 75.83(2)
Rh2 Bi4 Bi2 2_566 1_565 77.01(2)
Bi2 Bi4 Bi2 . 1_565 91.881(14)
Bi4 Rh1 Bi2 . 2_667 107.76(3)
Bi4 Rh1 Bi1 . 1_556 85.89(3)
Bi2 Rh1 Bi1 2_667 1_556 73.07(2)
Bi4 Rh1 Bi1 . 2_676 156.06(3)
Bi2 Rh1 Bi1 2_667 2_676 77.17(3)
Bi1 Rh1 Bi1 1_556 2_676 117.59(3)
Bi4 Rh1 Bi3 . 2_666 76.79(2)
Bi2 Rh1 Bi3 2_667 2_666 89.93(3)
Bi1 Rh1 Bi3 1_556 2_666 150.83(3)
Bi1 Rh1 Bi3 2_676 2_666 79.84(3)
Bi4 Rh1 Bi3 . 1_565 79.57(3)
Bi2 Rh1 Bi3 2_667 1_565 158.85(4)
Bi1 Rh1 Bi3 1_556 1_565 127.87(4)
Bi1 Rh1 Bi3 2_676 1_565 88.42(3)
Bi3 Rh1 Bi3 2_666 1_565 72.14(2)
Bi4 Rh1 Bi2 . 1_565 122.56(4)
Bi2 Rh1 Bi2 2_667 1_565 117.93(3)
Bi1 Rh1 Bi2 1_556 1_565 76.62(2)
Bi1 Rh1 Bi2 2_676 1_565 71.14(2)
Bi3 Rh1 Bi2 2_666 1_565 132.53(3)
Bi3 Rh1 Bi2 1_565 1_565 70.36(2)
Bi4 Rh1 Rh1 . 2_677 145.17(5)
Bi2 Rh1 Rh1 2_667 2_677 60.35(3)
Bi1 Rh1 Rh1 1_556 2_677 59.60(3)
Bi1 Rh1 Rh1 2_676 2_677 57.99(3)
Bi3 Rh1 Rh1 2_666 2_677 131.59(5)
Bi3 Rh1 Rh1 1_565 2_677 124.09(5)
Bi2 Rh1 Rh1 1_565 2_677 57.58(3)
Bi4 Rh1 Rh2 . . 54.91(2)
Bi2 Rh1 Rh2 2_667 . 56.12(3)
Bi1 Rh1 Rh2 1_556 . 56.22(2)
Bi1 Rh1 Rh2 2_676 . 133.07(4)
Bi3 Rh1 Rh2 2_666 . 94.65(3)
Bi3 Rh1 Rh2 1_565 . 134.47(3)
Bi2 Rh1 Rh2 1_565 . 132.56(3)
Rh1 Rh1 Rh2 2_677 . 97.62(4)
Bi4 Rh1 Rh2 . 1_565 125.72(3)
Bi2 Rh1 Rh2 2_667 1_565 123.38(3)
Bi1 Rh1 Rh2 1_556 1_565 123.36(3)
Bi1 Rh1 Rh2 2_676 1_565 46.48(2)
Bi3 Rh1 Rh2 2_666 1_565 85.75(2)
Bi3 Rh1 Rh2 1_565 1_565 46.16(2)
Bi2 Rh1 Rh2 1_565 1_565 47.09(2)
Rh1 Rh1 Rh2 2_677 1_565 81.72(4)
Rh2 Rh1 Rh2 . 1_565 179.34(3)
Bi4 Rh1 Bi4 . 2_666 54.03(2)
Bi2 Rh1 Bi4 2_667 2_666 61.33(2)
Bi1 Rh1 Bi4 1_556 2_666 97.23(3)
Bi1 Rh1 Bi4 2_676 2_666 114.17(3)
Bi3 Rh1 Bi4 2_666 2_666 53.60(2)
Bi3 Rh1 Bi4 1_565 2_666 112.74(2)
Bi2 Rh1 Bi4 1_565 2_666 173.48(3)
Rh1 Rh1 Bi4 2_677 2_666 121.26(4)
Rh2 Rh1 Bi4 . 2_666 41.12(2)
Rh2 Rh1 Bi4 1_565 2_666 139.25(2)
Bi4 Rh1 Rh2 . 2_666 38.37(2)
Bi2 Rh1 Rh2 2_667 2_666 96.55(3)
Bi1 Rh1 Rh2 1_556 2_666 118.16(3)
Bi1 Rh1 Rh2 2_676 2_666 118.74(3)
Bi3 Rh1 Rh2 2_666 2_666 38.93(2)
Bi3 Rh1 Rh2 1_565 2_666 76.72(2)
Bi2 Rh1 Rh2 1_565 2_666 145.47(3)
Rh1 Rh1 Rh2 2_677 2_666 156.85(5)
Rh2 Rh1 Rh2 . 2_666 67.48(2)
Rh2 Rh1 Rh2 1_565 2_666 113.13(2)
Bi4 Rh1 Rh2 2_666 2_666 36.283(14)
Bi4 Rh1 Rh2 . 2_667 91.31(3)
Bi2 Rh1 Rh2 2_667 2_667 37.49(2)
Bi1 Rh1 Rh2 1_556 2_667 36.82(2)
Bi1 Rh1 Rh2 2_676 2_667 104.74(3)
Bi3 Rh1 Rh2 2_666 2_667 119.38(3)
Bi3 Rh1 Rh2 1_565 2_667 163.51(3)
Bi2 Rh1 Rh2 1_565 2_667 104.12(2)
Rh1 Rh1 Rh2 2_677 2_667 58.79(3)
Rh2 Rh1 Rh2 . 2_667 38.83(2)
Rh2 Rh1 Rh2 1_565 2_667 140.51(2)
Bi4 Rh1 Rh2 2_666 2_667 71.26(2)
Rh2 Rh1 Rh2 2_666 2_667 104.56(3)
Bi4 Rh1 Rh2 . 2_677 157.14(3)
Bi2 Rh1 Rh2 2_667 2_677 93.74(3)
Bi1 Rh1 Rh2 1_556 2_677 93.27(2)
Bi1 Rh1 Rh2 2_676 2_677 36.00(2)
Bi3 Rh1 Rh2 2_666 2_677 111.73(3)
Bi3 Rh1 Rh2 1_565 2_677 83.04(3)
Bi2 Rh1 Rh2 1_565 2_677 36.06(2)
Rh1 Rh1 Rh2 2_677 2_677 42.88(3)
Rh2 Rh1 Rh2 . 2_677 140.50(2)
Rh2 Rh1 Rh2 1_565 2_677 38.84(2)
Bi4 Rh1 Rh2 2_666 2_677 148.23(3)
Rh2 Rh1 Rh2 2_666 2_677 148.54(3)
Rh2 Rh1 Rh2 2_667 2_677 101.67(2)
Bi4 Rh1 Rh1 . 2_676 75.33(2)
Bi2 Rh1 Rh1 2_667 2_676 125.26(4)
Bi1 Rh1 Rh1 1_556 2_676 156.86(4)
Bi1 Rh1 Rh1 2_676 2_676 82.76(3)
Bi3 Rh1 Rh1 2_666 2_676 36.157(15)
Bi3 Rh1 Rh1 1_565 2_676 35.983(15)
Bi2 Rh1 Rh1 1_565 2_676 102.06(3)
Rh1 Rh1 Rh1 2_677 2_676 139.22(5)
Rh2 Rh1 Rh1 . 2_676 118.97(3)
Rh2 Rh1 Rh1 1_565 2_676 61.63(2)
Bi4 Rh1 Rh1 2_666 2_676 82.72(2)
Rh2 Rh1 Rh1 2_666 2_676 51.49(2)
Rh2 Rh1 Rh1 2_667 2_676 153.80(3)
Rh2 Rh1 Rh1 2_677 2_676 98.83(3)
Bi4 Rh1 Bi4 . 2_566 48.14(2)
Bi2 Rh1 Bi4 2_667 2_566 122.28(3)
Bi1 Rh1 Bi4 1_556 2_566 56.34(2)
Bi1 Rh1 Bi4 2_676 2_566 148.61(3)
Bi3 Rh1 Bi4 2_666 2_566 120.87(3)
Bi3 Rh1 Bi4 1_565 2_566 77.65(2)
Bi2 Rh1 Bi4 1_565 2_566 77.69(3)
Rh1 Rh1 Bi4 2_677 2_566 107.49(4)
Rh2 Rh1 Bi4 . 2_566 72.56(3)
Rh2 Rh1 Bi4 1_565 2_566 107.68(3)
Bi4 Rh1 Bi4 2_666 2_566 97.18(2)
Rh2 Rh1 Bi4 2_666 2_566 85.54(2)
Rh2 Rh1 Bi4 2_667 2_566 86.02(2)
Rh2 Rh1 Bi4 2_677 2_566 113.49(3)
Rh1 Rh1 Bi4 2_676 2_566 100.61(3)
Bi4 Rh1 Bi4 . 2_676 109.21(2)
Bi2 Rh1 Bi4 2_667 2_676 112.82(3)
Bi1 Rh1 Bi4 1_556 2_676 159.88(3)
Bi1 Rh1 Bi4 2_676 2_676 49.48(2)
Bi3 Rh1 Bi4 2_666 2_676 48.97(2)
Bi3 Rh1 Bi4 1_565 2_676 46.72(2)
Bi2 Rh1 Bi4 1_565 2_676 83.90(2)
Rh1 Rh1 Bi4 2_677 2_676 105.43(4)
Rh2 Rh1 Bi4 . 2_676 143.52(3)
Rh2 Rh1 Bi4 1_565 2_676 36.844(15)
Bi4 Rh1 Bi4 2_666 2_676 102.41(2)
Rh2 Rh1 Bi4 2_666 2_676 81.03(2)
Rh2 Rh1 Bi4 2_667 2_676 149.62(3)
Rh2 Rh1 Bi4 2_677 2_676 67.59(2)
Rh1 Rh1 Bi4 2_676 2_676 33.89(2)
Bi4 Rh1 Bi4 2_566 2_676 124.35(2)
Bi4 Rh1 Bi2 . 1_665 116.24(3)
Bi2 Rh1 Bi2 2_667 1_665 48.30(2)
Bi1 Rh1 Bi2 1_556 1_665 120.71(3)
Bi1 Rh1 Bi2 2_676 1_665 49.23(2)
Bi3 Rh1 Bi2 2_666 1_665 51.46(2)
Bi3 Rh1 Bi2 1_565 1_665 110.56(3)
Bi2 Rh1 Bi2 1_565 1_665 119.79(3)
Rh1 Rh1 Bi2 2_677 1_665 81.55(4)
Rh2 Rh1 Bi2 . 1_665 91.20(3)
Rh2 Rh1 Bi2 1_565 1_665 88.63(2)
Bi4 Rh1 Bi2 2_666 1_665 65.10(2)
Rh2 Rh1 Bi2 2_666 1_665 81.19(2)
Rh2 Rh1 Bi2 2_667 1_665 85.77(2)
Rh2 Rh1 Bi2 2_677 1_665 83.76(2)
Rh1 Rh1 Bi2 2_676 1_665 80.39(3)
Bi4 Rh1 Bi2 2_566 1_665 162.11(2)
Bi4 Rh1 Bi2 2_676 1_665 65.31(2)
Bi4 Rh2 Bi2 . 2_667 107.71(3)
Bi4 Rh2 Bi1 . 1_556 85.80(3)
Bi2 Rh2 Bi1 2_667 1_556 72.82(2)
Bi4 Rh2 Bi3 . . 77.62(3)
Bi2 Rh2 Bi3 2_667 . 159.32(4)
Bi1 Rh2 Bi3 1_556 . 127.85(4)
Bi4 Rh2 Bi4 . 2_666 77.90(2)
Bi2 Rh2 Bi4 2_667 2_666 86.23(3)
Bi1 Rh2 Bi4 1_556 2_666 148.15(3)
Bi3 Rh2 Bi4 . 2_666 75.22(2)
Bi4 Rh2 Bi1 . 2_666 155.12(3)
Bi2 Rh2 Bi1 2_667 2_666 78.54(3)
Bi1 Rh2 Bi1 1_556 2_666 118.78(3)
Bi3 Rh2 Bi1 . 2_666 88.73(3)
Bi4 Rh2 Bi1 2_666 2_666 78.55(3)
Bi4 Rh2 Rh2 . 2_667 145.79(5)
Bi2 Rh2 Rh2 2_667 2_667 61.03(3)
Bi1 Rh2 Rh2 1_556 2_667 60.21(3)
Bi3 Rh2 Rh2 . 2_667 125.13(4)
Bi4 Rh2 Rh2 2_666 2_667 129.07(5)
Bi1 Rh2 Rh2 2_666 2_667 58.57(3)
Bi4 Rh2 Bi2 . . 122.06(4)
Bi2 Rh2 Bi2 2_667 . 119.11(3)
Bi1 Rh2 Bi2 1_556 . 77.90(2)
Bi3 Rh2 Bi2 . . 70.55(2)
Bi4 Rh2 Bi2 2_666 . 133.89(3)
Bi1 Rh2 Bi2 2_666 . 70.86(2)
Rh2 Rh2 Bi2 2_667 . 58.08(3)
Bi4 Rh2 Rh1 . . 55.07(2)
Bi2 Rh2 Rh1 2_667 . 55.90(3)
Bi1 Rh2 Rh1 1_556 . 55.93(2)
Bi3 Rh2 Rh1 . . 132.68(3)
Bi4 Rh2 Rh1 2_666 . 92.53(3)
Bi1 Rh2 Rh1 2_666 . 134.16(4)
Rh2 Rh2 Rh1 2_667 . 98.30(4)
Bi2 Rh2 Rh1 . . 133.48(3)
Bi4 Rh2 Rh1 . 1_545 124.30(3)
Bi2 Rh2 Rh1 2_667 1_545 124.60(3)
Bi1 Rh2 Rh1 1_556 1_545 124.48(3)
Bi3 Rh2 Rh1 . 1_545 46.68(2)
Bi4 Rh2 Rh1 2_666 1_545 87.10(2)
Bi1 Rh2 Rh1 2_666 1_545 46.29(2)
Rh2 Rh2 Rh1 2_667 1_545 82.35(4)
Bi2 Rh2 Rh1 . 1_545 46.86(2)
Rh1 Rh2 Rh1 . 1_545 179.34(3)
Bi4 Rh2 Rh2 . 2_666 39.95(2)
Bi2 Rh2 Rh2 2_667 2_666 98.52(3)
Bi1 Rh2 Rh2 1_556 2_666 120.78(4)
Bi3 Rh2 Rh2 . 2_666 72.40(2)
Bi4 Rh2 Rh2 2_666 2_666 37.96(2)
Bi1 Rh2 Rh2 2_666 2_666 116.12(3)
Rh2 Rh2 Rh2 2_667 2_666 159.09(6)
Bi2 Rh2 Rh2 . 2_666 142.11(4)
Rh1 Rh2 Rh2 . 2_666 70.66(3)
Rh1 Rh2 Rh2 1_545 2_666 108.74(3)
Bi4 Rh2 Bi3 . 2_666 51.99(2)
Bi2 Rh2 Bi3 2_667 2_666 62.75(2)
Bi1 Rh2 Bi3 1_556 2_666 96.17(3)
Bi3 Rh2 Bi3 . 2_666 110.35(2)
Bi4 Rh2 Bi3 2_666 2_666 52.35(2)
Bi1 Rh2 Bi3 2_666 2_666 116.58(3)
Rh2 Rh2 Bi3 2_667 2_666 123.20(4)
Bi2 Rh2 Bi3 . 2_666 172.34(3)
Rh1 Rh2 Bi3 . 2_666 40.25(2)
Rh1 Rh2 Bi3 1_545 2_666 139.35(2)
Rh2 Rh2 Bi3 2_666 2_666 37.96(2)
Bi4 Rh2 Rh1 . 2_666 69.79(2)
Bi2 Rh2 Rh1 2_667 2_666 122.79(3)
Bi1 Rh2 Rh1 1_556 2_666 153.80(3)
Bi3 Rh2 Rh1 . 2_666 39.14(2)
Bi4 Rh2 Rh1 2_666 2_666 36.58(2)
Bi1 Rh2 Rh1 2_666 2_666 86.46(3)
Rh2 Rh2 Rh1 2_667 2_666 144.33(4)
Bi2 Rh2 Rh1 . 2_666 106.61(3)
Rh1 Rh2 Rh1 . 2_666 112.52(2)
Rh1 Rh2 Rh1 1_545 2_666 66.87(2)
Rh2 Rh2 Rh1 2_666 2_666 41.87(2)
Bi3 Rh2 Rh1 2_666 2_666 76.59(2)
Bi4 Rh2 Rh1 . 2_667 156.59(3)
Bi2 Rh2 Rh1 2_667 2_667 94.50(3)
Bi1 Rh2 Rh1 1_556 2_667 94.03(2)
Bi3 Rh2 Rh1 . 2_667 84.18(3)
Bi4 Rh2 Rh1 2_666 2_667 111.66(3)
Bi1 Rh2 Rh1 2_666 2_667 35.97(2)
Rh2 Rh2 Rh1 2_667 2_667 42.86(3)
Bi2 Rh2 Rh1 . 2_667 36.09(2)
Rh1 Rh2 Rh1 . 2_667 141.17(2)
Rh1 Rh2 Rh1 1_545 2_667 39.49(2)
Rh2 Rh2 Rh1 2_666 2_667 145.05(3)
Bi3 Rh2 Rh1 2_666 2_667 150.65(3)
Rh1 Rh2 Rh1 2_666 2_667 104.56(3)
Bi4 Rh2 Rh1 . 2_677 92.12(3)
Bi2 Rh2 Rh1 2_667 2_677 37.19(2)
Bi1 Rh2 Rh1 1_556 2_677 36.58(2)
Bi3 Rh2 Rh1 . 2_677 162.98(3)
Bi4 Rh2 Rh1 2_666 2_677 116.26(3)
Bi1 Rh2 Rh1 2_666 2_677 105.45(3)
Rh2 Rh2 Rh1 2_667 2_677 58.80(3)
Bi2 Rh2 Rh1 . 2_677 104.81(2)
Rh1 Rh2 Rh1 . 2_677 39.50(2)
Rh1 Rh2 Rh1 1_545 2_677 141.16(2)
Rh2 Rh2 Rh1 2_666 2_677 108.29(3)
Bi3 Rh2 Rh1 2_666 2_677 72.04(2)
Rh1 Rh2 Rh1 2_666 2_677 148.54(3)
Rh1 Rh2 Rh1 2_667 2_677 101.67(2)
Bi4 Rh2 Bi3 . 2_656 106.08(2)
Bi2 Rh2 Bi3 2_667 2_656 114.89(3)
Bi1 Rh2 Bi3 1_556 2_656 161.86(3)
Bi3 Rh2 Bi3 . 2_656 45.43(2)
Bi4 Rh2 Bi3 2_666 2_656 49.77(2)
Bi1 Rh2 Bi3 2_666 2_656 51.32(2)
Rh2 Rh2 Bi3 2_667 2_656 107.84(4)
Bi2 Rh2 Bi3 . 2_656 84.12(2)
Rh1 Rh2 Bi3 . 2_656 142.20(3)
Rh1 Rh2 Bi3 1_545 2_656 37.401(15)
Rh2 Rh2 Bi3 2_666 2_656 75.53(2)
Bi3 Rh2 Bi3 2_666 2_656 101.95(2)
Rh1 Rh2 Bi3 2_666 2_656 36.531(14)
Rh1 Rh2 Bi3 2_667 2_656 69.57(2)
Rh1 Rh2 Bi3 2_677 2_656 151.58(3)
Bi4 Rh2 Bi4 . 2_566 46.35(2)
Bi2 Rh2 Bi4 2_667 2_566 118.97(3)
Bi1 Rh2 Bi4 1_556 2_566 54.66(2)
Bi3 Rh2 Bi4 . 2_566 79.53(2)
Bi4 Rh2 Bi4 2_666 2_566 122.50(2)
Bi1 Rh2 Bi4 2_666 2_566 151.26(3)
Rh2 Rh2 Bi4 2_667 2_566 107.76(4)
Bi2 Rh2 Bi4 . 2_566 80.49(2)
Rh1 Rh2 Bi4 . 2_566 69.06(3)
Rh1 Rh2 Bi4 1_545 2_566 110.70(3)
Rh2 Rh2 Bi4 2_666 2_566 85.33(3)
Bi3 Rh2 Bi4 2_666 2_566 92.14(2)
Rh1 Rh2 Bi4 2_666 2_566 99.97(2)
Rh1 Rh2 Bi4 2_667 2_566 116.04(2)
Rh1 Rh2 Bi4 2_677 2_566 83.57(2)
Bi3 Rh2 Bi4 2_656 2_566 124.78(2)

loop_
_geom_bond_atom_site_label_1
_geom_bond_atom_site_label_2
_geom_bond_site_symmetry_2
_geom_bond_distance
_geom_bond_publ_flag
Bi1 Rh1 1_554 2.7855(9) yes
Bi1 Rh2 1_554 2.7950(9) yes
Bi1 Rh1 2_676 2.8336(11) yes
Bi1 Rh2 2_666 2.8426(10) yes
Bi1 Bi2 2_666 3.3143(8) yes
Bi1 Bi2 1_564 3.5026(7) yes
Bi1 Bi2 1_554 3.5647(8) yes
Bi1 Bi4 . 3.5911(7) yes
Bi1 Bi1 2_565 3.6118(10) yes
Bi1 Bi3 1_565 3.6413(7) yes
Bi1 Bi2 2_566 3.6843(7) yes
Bi1 Bi4 1_554 3.7490(7) yes
Bi1 Bi4 2_565 3.9038(9) yes
Bi1 Bi3 2_666 3.9649(9) yes
Bi1 Bi1 2_675 4.8063(11) yes
Bi1 Bi1 2_665 4.8520(10) yes
Bi2 Rh1 2_667 2.7819(10) yes
Bi2 Rh2 2_667 2.7889(11) yes
Bi2 Rh1 1_545 2.8640(9) yes
Bi2 Rh2 . 2.8747(9) yes
Bi2 Bi3 . 3.2936(6) yes
Bi2 Bi1 2_666 3.3143(8) yes
Bi2 Bi1 1_546 3.5026(7) yes
Bi2 Bi1 1_556 3.5647(8) yes
Bi2 Bi2 2_557 3.6446(9) yes
Bi2 Bi1 2_566 3.6843(8) yes
Bi2 Bi3 2_556 3.7942(9) yes
Bi2 Bi4 1_556 3.8407(8) yes
Bi2 Bi3 1_556 3.9735(7) yes
Bi2 Bi4 2_667 4.4421(10) yes
Bi2 Bi2 2_657 4.8380(10) yes
Bi2 Rh1 1_445 4.8454(13) yes
Bi2 Bi2 2_667 4.8828(12) yes
Bi2 Bi4 . 4.8878(8) yes
Bi2 Bi4 1_545 4.8948(9) yes
Bi3 Rh2 . 2.8278(10) yes
Bi3 Rh1 2_666 2.8406(9) yes
Bi3 Rh1 1_545 2.8525(9) yes
Bi3 Bi3 2_656 3.3520(9) yes
Bi3 Bi4 2_666 3.4530(8) yes
Bi3 Bi4 . 3.4729(7) yes
Bi3 Bi4 1_545 3.5653(8) yes
Bi3 Bi1 1_545 3.6413(7) yes
Bi3 Bi3 2_556 3.6542(10) yes
Bi3 Bi2 2_556 3.7942(9) yes
Bi3 Bi1 2_666 3.9649(9) yes
Bi3 Bi2 1_554 3.9735(7) yes
Bi3 Rh2 2_666 4.3822(10) yes
Bi3 Rh2 2_656 4.6639(11) yes
Bi4 Rh2 . 2.7115(9) yes
Bi4 Rh1 . 2.7169(10) yes
Bi4 Rh2 2_666 2.8304(9) yes
Bi4 Bi3 2_666 3.4530(8) yes
Bi4 Bi4 2_666 3.4853(10) yes
Bi4 Bi4 2_566 3.5130(9) yes
Bi4 Bi3 1_565 3.5653(8) yes
Bi4 Bi1 1_556 3.7490(7) yes
Bi4 Bi2 1_554 3.8407(8) yes
Bi4 Bi1 2_565 3.9038(9) yes
Bi4 Rh1 2_666 4.2998(10) yes
Bi4 Bi2 2_667 4.4421(10) yes
Bi4 Rh1 2_566 4.6846(13) yes
Bi4 Rh1 2_676 4.7142(11) yes
Bi4 Rh2 2_566 4.7855(12) yes
Bi4 Bi2 1_565 4.8948(9) yes
Rh1 Bi2 2_667 2.7819(10) yes
Rh1 Bi1 1_556 2.7855(9) yes
Rh1 Bi1 2_676 2.8336(11) yes
Rh1 Bi3 2_666 2.8406(9) yes
Rh1 Bi3 1_565 2.8525(9) yes
Rh1 Bi2 1_565 2.8640(9) yes
Rh1 Rh1 2_677 2.9115(14) yes
Rh1 Rh2 . 3.1145(12) yes
Rh1 Rh2 1_565 3.9157(12) yes
Rh1 Bi4 2_666 4.2998(10) yes
Rh1 Rh2 2_666 4.4030(12) yes
Rh1 Rh2 2_667 4.5304(12) yes
Rh1 Rh2 2_677 4.5368(13) yes
Rh1 Rh1 2_676 4.6017(15) yes
Rh1 Bi4 2_566 4.6846(13) yes
Rh1 Bi4 2_676 4.7142(10) yes
Rh1 Bi2 1_665 4.8454(13) yes
Rh2 Bi2 2_667 2.7889(11) yes
Rh2 Bi1 1_556 2.7950(9) yes
Rh2 Bi4 2_666 2.8304(9) yes
Rh2 Bi1 2_666 2.8426(10) yes
Rh2 Rh2 2_667 2.8710(14) yes
Rh2 Rh1 1_545 3.9157(12) yes
Rh2 Rh2 2_666 4.3104(14) yes
Rh2 Bi3 2_666 4.3822(10) yes
Rh2 Rh1 2_666 4.4030(12) yes
Rh2 Rh1 2_667 4.5305(12) yes
Rh2 Rh1 2_677 4.5368(13) yes
Rh2 Bi3 2_656 4.6639(11) yes
Rh2 Bi4 2_566 4.7855(12) yes
